data_1542468
loop_
_publ_author_name
'Alshawi, Jasim'
'Yousif, Muoayed'
'Timco, Grigore'
'Zangana, Karzan H.'
'Winpenny, Richard'
'Al-Jeboori, Mohamad J.'

_publ_section_title
;
 Diethyl
 2,2'-({[1,4-phenylenebis(azanediyl)]bis(methylene)}bis(1<i>H</i>-pyrrole-2,1-diyl))diacetate
;
_journal_coeditor_code SU4008
_journal_issue 1
_journal_name_full IUCrData
_journal_page_first x160046
_journal_paper_doi 10.1107/S2414314616000468
_journal_volume 1
_journal_year 2016
_chemical_formula_iupac 'C24 H30 N4 O4'
_chemical_formula_moiety 'C24 H30 N4 O4'
_chemical_formula_sum 'C24 H30 N4 O4'
_chemical_formula_weight 438.52
_chemical_name_systematic
'Diethyl 2,2'-({[1,4-phenylenebis(azanediyl)]bis(methylene)}bis(1<i>H</i>-pyrrole-2,1-diyl))diacetate'
_space_group_crystal_system monoclinic
_space_group_IT_number 14
_space_group_name_Hall '-P 2yn'
_space_group_name_H-M_alt 'P 1 21/n 1'
_symmetry_space_group_name_Hall '-P 2yn'
_symmetry_space_group_name_H-M 'P 1 21/n 1'
_atom_sites_solution_hydrogens mixed
_atom_sites_solution_primary direct
_atom_sites_solution_secondary difmap
_audit_creation_method SHELXL-2014/6
_cell_angle_alpha 90
_cell_angle_beta 114.835(4)
_cell_angle_gamma 90
_cell_formula_units_Z 2
_cell_length_a 8.1476(2)
_cell_length_b 17.6289(4)
_cell_length_c 8.8692(3)
_cell_measurement_reflns_used 5079
_cell_measurement_temperature 150(2)
_cell_measurement_theta_max 24.11
_cell_measurement_theta_min 3.42
_cell_volume 1156.10(7)
_computing_cell_refinement
;
CrysAlis PRO (Agilent, 2013)
;
_computing_data_collection
;
CrysAlis PRO (Agilent, 2013)
;
_computing_data_reduction
;
CrysAlis PRO (Agilent, 2013)
;
_computing_molecular_graphics
;
Mercury (Macrae <i>et al.</i>,  2008)
;
_computing_publication_material
;
<i>OLEX2</i> (Dolomanov <i>et al.</i>,  2009), SHELXL2014 (Sheldrick,
2015)
;
_computing_structure_refinement
;
SHELXL2014 (Sheldrick, 2015)
;
_computing_structure_solution
;
SHELXS2014 (Sheldrick, 2008)
;
_diffrn_ambient_temperature 150(2)
_diffrn_detector_area_resol_mean 10.3705
_diffrn_measured_fraction_theta_full 0.999
_diffrn_measured_fraction_theta_max 0.924
_diffrn_measurement_device_type 'Agilent SuperNova, Single source at offset, Atlas'
_diffrn_measurement_method '\w scans'
_diffrn_radiation_monochromator mirror
_diffrn_radiation_type MoK\a
_diffrn_radiation_wavelength 0.71073
_diffrn_reflns_av_R_equivalents 0.0577
_diffrn_reflns_limit_h_max 10
_diffrn_reflns_limit_h_min -11
_diffrn_reflns_limit_k_max 23
_diffrn_reflns_limit_k_min -24
_diffrn_reflns_limit_l_max 12
_diffrn_reflns_limit_l_min -12
_diffrn_reflns_number 19988
_diffrn_reflns_theta_full 25.242
_diffrn_reflns_theta_max 29.512
_diffrn_reflns_theta_min 2.853
_exptl_absorpt_coefficient_mu 0.087
_exptl_absorpt_correction_T_max 1.000
_exptl_absorpt_correction_T_min 0.666
_exptl_absorpt_correction_type multi-scan
_exptl_absorpt_process_details
;
(CrysAlis PRO; Agilent, 2013)
;
_exptl_crystal_colour colourless
_exptl_crystal_density_diffrn 1.260
_exptl_crystal_description block
_exptl_crystal_F_000 468
_exptl_crystal_size_max 0.4
_exptl_crystal_size_mid 0.3
_exptl_crystal_size_min 0.3
_refine_diff_density_max 0.227
_refine_diff_density_min -0.231
_refine_ls_extinction_method none
_refine_ls_goodness_of_fit_ref 1.032
_refine_ls_hydrogen_treatment mixed
_refine_ls_matrix_type full
_refine_ls_number_parameters 150
_refine_ls_number_reflns 2992
_refine_ls_number_restraints 0
_refine_ls_restrained_S_all 1.032
_refine_ls_R_factor_all 0.0980
_refine_ls_R_factor_gt 0.0535
_refine_ls_shift/su_max 0.000
_refine_ls_shift/su_mean 0.000
_refine_ls_structure_factor_coef Fsqd
_refine_ls_weighting_details 'w=1/[\s^2^(Fo^2^)+(0.0512P)^2^+0.3701P] where P=(Fo^2^+2Fc^2^)/3'
_refine_ls_weighting_scheme calc
_refine_ls_wR_factor_gt 0.1145
_refine_ls_wR_factor_ref 0.1349
_reflns_number_gt 1926
_reflns_number_total 2992
_reflns_threshold_expression 'I > 2\s(I)'
_cod_data_source_file su4008sup1.cif
_cod_data_source_block I
_cod_depositor_comments 'Adding full bibliography for 1542468.cif.'
_cod_original_cell_volume 1156.10(6)
_cod_database_code 1542468
_cod_database_fobs_code 1542468
_shelx_space_group_comment
;
The symmetry employed for this shelxl refinement is uniquely defined
by the following loop, which should always be used as a source of
symmetry information in preference to the above space-group names.
They are only intended as comments.
;
_shelxl_version_number 2014/6

loop_
_space_group_symop_operation_xyz
'x, y, z'
'-x+1/2, y+1/2, -z+1/2'
'-x, -y, -z'
'x-1/2, -y-1/2, z-1/2'

loop_
_atom_site_type_symbol
_atom_site_label
_atom_site_fract_x
_atom_site_fract_y
_atom_site_fract_z
_atom_site_U_iso_or_equiv
_atom_site_adp_type
_atom_site_calc_flag
_atom_site_occupancy
O O13 0.4133(2) -0.08680(7) 0.32272(16) 0.0505(4) Uani d 1
O O16 0.30365(17) -0.04392(8) 0.06056(15) 0.0453(4) Uani d 1
N N1 0.27770(17) 0.10235(8) 0.17147(17) 0.0329(3) Uani d 1
N N7 0.66678(18) 0.05720(8) 0.26714(19) 0.0324(3) Uani d 1
H H7 0.651(3) 0.0463(11) 0.166(3) 0.045(6) Uiso d 1
C C2 0.4147(2) 0.14531(9) 0.1631(2) 0.0309(4) Uani d 1
C C3 0.3366(2) 0.19677(10) 0.0379(2) 0.0359(4) Uani d 1
H H3 0.3986 0.2340 0.0042 0.043 Uiso calc 1
C C4 0.1478(2) 0.18484(10) -0.0325(2) 0.0403(4) Uani d 1
H H4 0.0597 0.2125 -0.1217 0.048 Uiso calc 1
C C5 0.1156(2) 0.12641(10) 0.0511(2) 0.0387(4) Uani d 1
H H5 0.0003 0.1057 0.0299 0.046 Uiso calc 1
C C6 0.6077(2) 0.13331(9) 0.2811(2) 0.0337(4) Uani d 1
H H6A 0.6848 0.1705 0.2572 0.040 Uiso calc 1
H H6B 0.6217 0.1420 0.3961 0.040 Uiso calc 1
C C8 0.83593(19) 0.03144(9) 0.38338(19) 0.0273(4) Uani d 1
C C9 0.9039(2) -0.03605(9) 0.3509(2) 0.0302(4) Uani d 1
H H9 0.8393 -0.0611 0.2479 0.036 Uiso calc 1
C C10 0.9362(2) 0.06744(9) 0.53483(19) 0.0300(4) Uani d 1
H H10 0.8944 0.1140 0.5597 0.036 Uiso calc 1
C C11 0.3011(2) 0.03733(10) 0.2779(2) 0.0356(4) Uani d 1
H H11A 0.1900 0.0300 0.2956 0.043 Uiso calc 1
H H11B 0.4023 0.0472 0.3873 0.043 Uiso calc 1
C C12 0.3398(2) -0.03424(10) 0.2052(2) 0.0352(4) Uani d 1
C C14 0.4517(4) -0.16067(13) 0.2705(3) 0.0762(8) Uani d 1
H H14A 0.4647 -0.1555 0.1650 0.091 Uiso calc 1
H H14B 0.3505 -0.1960 0.2520 0.091 Uiso calc 1
C C15 0.6209(4) -0.19104(13) 0.4013(4) 0.0742(8) Uani d 1
H H15A 0.6428 -0.2422 0.3705 0.111 Uiso calc 1
H H15B 0.6099 -0.1931 0.5071 0.111 Uiso calc 1
H H15C 0.7222 -0.1579 0.4129 0.111 Uiso calc 1

loop_
_atom_site_aniso_label
_atom_site_aniso_U_11
_atom_site_aniso_U_22
_atom_site_aniso_U_33
_atom_site_aniso_U_12
_atom_site_aniso_U_13
_atom_site_aniso_U_23
O13 0.0797(10) 0.0383(7) 0.0357(7) 0.0102(7) 0.0263(7) 0.0031(6)
O16 0.0497(8) 0.0538(8) 0.0283(7) -0.0077(6) 0.0123(6) -0.0049(6)
N1 0.0286(7) 0.0376(8) 0.0291(8) 0.0010(6) 0.0087(6) 0.0030(6)
N7 0.0271(7) 0.0374(8) 0.0270(8) 0.0027(6) 0.0058(6) -0.0035(6)
C2 0.0295(8) 0.0325(9) 0.0290(9) 0.0015(7) 0.0105(7) -0.0008(7)
C3 0.0404(10) 0.0312(9) 0.0340(10) 0.0048(7) 0.0135(8) 0.0032(7)
C4 0.0390(10) 0.0375(10) 0.0333(10) 0.0129(8) 0.0045(8) 0.0019(8)
C5 0.0274(8) 0.0432(10) 0.0373(10) 0.0034(8) 0.0055(7) -0.0038(8)
C6 0.0298(8) 0.0339(9) 0.0347(10) 0.0000(7) 0.0108(7) 0.0011(7)
C8 0.0228(8) 0.0328(8) 0.0253(8) -0.0029(6) 0.0091(6) 0.0004(7)
C9 0.0264(8) 0.0346(9) 0.0261(8) -0.0028(7) 0.0076(7) -0.0037(7)
C10 0.0284(8) 0.0293(8) 0.0312(9) -0.0005(7) 0.0115(7) -0.0034(7)
C11 0.0356(9) 0.0409(10) 0.0306(9) -0.0019(8) 0.0142(7) 0.0034(8)
C12 0.0336(9) 0.0411(10) 0.0296(9) -0.0068(7) 0.0121(7) 0.0004(8)
C14 0.131(2) 0.0439(13) 0.0537(15) 0.0229(15) 0.0394(15) -0.0021(11)
C15 0.0881(18) 0.0460(13) 0.118(2) 0.0066(12) 0.0718(18) 0.0090(14)

loop_
_atom_type_symbol
_atom_type_description
_atom_type_scat_dispersion_real
_atom_type_scat_dispersion_imag
_atom_type_scat_source
C C 0.0033 0.0016 'International Tables Vol C Tables 4.2.6.8 and 6.1.1.4'
H H 0.0000 0.0000 'International Tables Vol C Tables 4.2.6.8 and 6.1.1.4'
N N 0.0061 0.0033 'International Tables Vol C Tables 4.2.6.8 and 6.1.1.4'
O O 0.0106 0.0060 'International Tables Vol C Tables 4.2.6.8 and 6.1.1.4'

loop_
_geom_angle_atom_site_label_1
_geom_angle_atom_site_label_2
_geom_angle_atom_site_label_3
_geom_angle_site_symmetry_1
_geom_angle
C12 O13 C14 . 117.26(15)
C5 N1 C2 . 108.99(14)
C5 N1 C11 . 124.99(14)
C2 N1 C11 . 125.74(13)
C8 N7 C6 . 119.71(14)
C8 N7 H7 . 111.2(13)
C6 N7 H7 . 112.4(13)
C3 C2 N1 . 107.35(14)
C3 C2 C6 . 131.07(16)
N1 C2 C6 . 121.55(14)
C2 C3 C4 . 108.01(16)
C2 C3 H3 . 126.0
C4 C3 H3 . 126.0
C5 C4 C3 . 107.20(15)
C5 C4 H4 . 126.4
C3 C4 H4 . 126.4
C4 C5 N1 . 108.44(15)
C4 C5 H5 . 125.8
N1 C5 H5 . 125.8
N7 C6 C2 . 111.19(13)
N7 C6 H6A . 109.4
C2 C6 H6A . 109.4
N7 C6 H6B . 109.4
C2 C6 H6B . 109.4
H6A C6 H6B . 108.0
C9 C8 C10 . 117.65(14)
C9 C8 N7 . 118.49(14)
C10 C8 N7 . 123.76(15)
C10 C9 C8 3_756 121.52(15)
C10 C9 H9 3_756 119.2
C8 C9 H9 . 119.2
C9 C10 C8 3_756 120.82(15)
C9 C10 H10 3_756 119.6
C8 C10 H10 . 119.6
N1 C11 C12 . 112.22(14)
N1 C11 H11A . 109.2
C12 C11 H11A . 109.2
N1 C11 H11B . 109.2
C12 C11 H11B . 109.2
H11A C11 H11B . 107.9
O16 C12 O13 . 124.30(17)
O16 C12 C11 . 124.97(16)
O13 C12 C11 . 110.68(14)
O13 C14 C15 . 109.1(2)
O13 C14 H14A . 109.9
C15 C14 H14A . 109.9
O13 C14 H14B . 109.9
C15 C14 H14B . 109.9
H14A C14 H14B . 108.3
C14 C15 H15A . 109.5
C14 C15 H15B . 109.5
H15A C15 H15B . 109.5
C14 C15 H15C . 109.5
H15A C15 H15C . 109.5
H15B C15 H15C . 109.5

loop_
_geom_bond_atom_site_label_1
_geom_bond_atom_site_label_2
_geom_bond_site_symmetry_2
_geom_bond_distance
O13 C12 . 1.334(2)
O13 C14 . 1.459(2)
O16 C12 . 1.202(2)
N1 C5 . 1.371(2)
N1 C2 . 1.376(2)
N1 C11 . 1.445(2)
N7 C8 . 1.405(2)
N7 C6 . 1.448(2)
N7 H7 . 0.87(2)
C2 C3 . 1.366(2)
C2 C6 . 1.494(2)
C3 C4 . 1.412(2)
C3 H3 . 0.9500
C4 C5 . 1.358(3)
C4 H4 . 0.9500
C5 H5 . 0.9500
C6 H6A . 0.9900
C6 H6B . 0.9900
C8 C9 . 1.393(2)
C8 C10 . 1.397(2)
C9 C10 3_756 1.386(2)
C9 H9 . 0.9500
C10 C9 3_756 1.386(2)
C10 H10 . 0.9500
C11 C12 . 1.509(2)
C11 H11A . 0.9900
C11 H11B . 0.9900
C14 C15 . 1.480(4)
C14 H14A . 0.9900
C14 H14B . 0.9900
C15 H15A . 0.9800
C15 H15B . 0.9800
C15 H15C . 0.9800

loop_
_geom_hbond_atom_site_label_D
_geom_hbond_atom_site_label_H
_geom_hbond_atom_site_label_A
_geom_hbond_site_symmetry_A
_geom_hbond_distance_DH
_geom_hbond_distance_HA
_geom_hbond_distance_DA
_geom_hbond_angle_DHA
N7 H7 O16 3_655 0.87(2) 2.20(2) 3.025(2) 159.5(18)
C5 H5 O16 3 0.95 2.51 3.453(2) 172
C11 H11B O13 3_656 0.99 2.47 3.435(2) 164
C11 H11A Cg1 1_455 0.99 2.88 3.794(2) 153
C11 H11A Cg1 3_656 0.99 2.88 3.794(2) 153

loop_
_geom_torsion_atom_site_label_1
_geom_torsion_atom_site_label_2
_geom_torsion_atom_site_label_3
_geom_torsion_atom_site_label_4
_geom_torsion_site_symmetry_4
_geom_torsion
C5 N1 C2 C3 . 0.62(19)
C11 N1 C2 C3 . 174.76(15)
C5 N1 C2 C6 . 178.91(15)
C11 N1 C2 C6 . -6.9(2)
N1 C2 C3 C4 . -0.29(19)
C6 C2 C3 C4 . -178.36(17)
C2 C3 C4 C5 . -0.1(2)
C3 C4 C5 N1 . 0.5(2)
C2 N1 C5 C4 . -0.7(2)
C11 N1 C5 C4 . -174.91(15)
C8 N7 C6 C2 . -171.17(14)
C3 C2 C6 N7 . -121.41(19)
N1 C2 C6 N7 . 60.8(2)
C6 N7 C8 C9 . -168.51(14)
C6 N7 C8 C10 . 15.1(2)
C10 C8 C9 C10 3_756 1.1(3)
N7 C8 C9 C10 3_756 -175.50(15)
C9 C8 C10 C9 3_756 -1.1(3)
N7 C8 C10 C9 3_756 175.31(15)
C5 N1 C11 C12 . 91.1(2)
C2 N1 C11 C12 . -82.1(2)
C14 O13 C12 O16 . 0.0(3)
C14 O13 C12 C11 . 177.48(19)
N1 C11 C12 O16 . -21.2(2)
N1 C11 C12 O13 . 161.25(14)
C12 O13 C14 C15 . 143.89(19)
